data_1000363
loop_
_publ_author_name
'Fourquet, J L'
'Calage, Y'
'Bentrup, U'

_publ_section_title 'FeAlF~5~: Synthesis and crystal structure'
_journal_coden_ASTM JSSCBI
_journal_name_full 'Journal of Solid State Chemistry'
_journal_page_first 189
_journal_page_last 192
_journal_paper_doi 10.1006/jssc.1994.1029
_journal_volume 108
_journal_year 1994
_chemical_formula_structural 'Fe Al F5'
_chemical_formula_sum 'Al F5 Fe'
_chemical_name_systematic 'Iron aluminium fluoride'
_space_group_IT_number 71
_symmetry_cell_setting orthorhombic
_symmetry_Int_Tables_number 71
_symmetry_space_group_name_Hall '-I 2 2'
_symmetry_space_group_name_H-M 'I m m m'
_cell_angle_alpha 90
_cell_angle_beta 90
_cell_angle_gamma 90
_cell_formula_units_Z 2
_cell_length_a 7.4289(8)
_cell_length_b 6.203(1)
_cell_length_c 3.5574(6)
_cell_volume 163.9
_refine_ls_R_factor_all 0.074
_cod_database_code 1000363

loop_
_symmetry_equiv_pos_as_xyz
x,y,z
x,-y,-z
-x,y,-z
-x,-y,z
-x,-y,-z
-x,y,z
x,-y,z
x,y,-z
1/2+x,1/2+y,1/2+z
1/2+x,1/2-y,1/2-z
1/2-x,1/2+y,1/2-z
1/2-x,1/2-y,1/2+z
1/2-x,1/2-y,1/2-z
1/2-x,1/2+y,1/2+z
1/2+x,1/2-y,1/2+z
1/2+x,1/2+y,1/2-z

loop_
_atom_site_label
_atom_site_type_symbol
_atom_site_symmetry_multiplicity
_atom_site_Wyckoff_symbol
_atom_site_fract_x
_atom_site_fract_y
_atom_site_fract_z
_atom_site_occupancy
_atom_site_attached_hydrogens
_atom_site_calc_flag
Fe1 Fe2+ 2 a 0. 0. 0. 1. 0 d
Al1 Al3+ 2 b 0. 0.5 0.5 1. 0 d
F1 F1- 4 e 0.742(8) 0. 0. 1. 0 d
F2 F1- 2 a 0.5 0. 0.5 1. 0 d
F3 F1- 4 h 0. 0.209(9) 0.5 1. 0 d

loop_
_atom_type_symbol
_atom_type_oxidation_number
Fe2+ 2.000
Al3+ 3.000
F1- -1.000
